data_2242461
loop_
_publ_author_name
'Abou, Akoun'
'Yoda, Jules'
'Djand\'e, Abdoulaye'
'Coussan, St\'ephane'
'Zoueu, T. J\'er\'emie'

_publ_section_title
;
 Crystal structure of 2-oxo-2<i>H</i>-chromen-7-yl 4-fluorobenzoate
;
_journal_coeditor_code KQ2021
_journal_issue 5
_journal_name_full 'Acta Crystallographica Section E'
_journal_page_first 761
_journal_page_last 765
_journal_paper_doi 10.1107/S205698901800614X
_journal_volume 74
_journal_year 2018
_chemical_formula_iupac 'C16 H9 F O4'
_chemical_formula_moiety 'C16 H9 F O4'
_chemical_formula_sum 'C16 H9 F O4'
_chemical_formula_weight 284.23
_chemical_melting_point_gt 467
_chemical_melting_point_lt 468
_chemical_name_common coumarin
_chemical_name_systematic
;
2-Oxo-2<i>H</i>-chromen-7-yl 4-fluorobenzoate
;
_space_group_crystal_system monoclinic
_space_group_IT_number 4
_space_group_name_Hall 'P 2yb'
_space_group_name_H-M_alt 'P 1 21 1'
_symmetry_space_group_name_Hall 'P 2yb'
_symmetry_space_group_name_H-M 'P 1 21 1'
_atom_sites_solution_hydrogens geom
_atom_sites_solution_primary direct
_atom_sites_solution_secondary difmap
_audit_creation_method SHELXL-2014/7
_cell_angle_alpha 90
_cell_angle_beta 91.660(4)
_cell_angle_gamma 90
_cell_formula_units_Z 2
_cell_length_a 4.0181(2)
_cell_length_b 5.7296(3)
_cell_length_c 27.5566(14)
_cell_measurement_reflns_used 4751
_cell_measurement_temperature 298(2)
_cell_measurement_theta_max 67.4920
_cell_measurement_theta_min 4.8140
_cell_volume 634.14(6)
_computing_cell_refinement
;
CrysAlis PRO (Rigaku OD, 2015)
;
_computing_data_collection
;
CrysAlis PRO (Rigaku OD, 2015)
;
_computing_data_reduction
;
CrysAlis PRO (Rigaku OD, 2015)
;
_computing_molecular_graphics
;
PLATON (Spek, 2009) and Mercury (Macrae <i>et al.</i>,  2008)
;
_computing_publication_material
;
SHELXL2014 (Sheldrick, 2015), publCIF (Westrip, 2010) and
WinGX (Farrugia, 2012)
;
_computing_structure_refinement
;
SHELXL2014 (Sheldrick, 2015)
;
_computing_structure_solution
;
SIR2014 (Burla <i>et al.</i>,  2015)
;
_diffrn_ambient_temperature 298(2)
_diffrn_detector_area_resol_mean 5.3048
_diffrn_measured_fraction_theta_full 0.998
_diffrn_measured_fraction_theta_max 0.996
_diffrn_measurement_device_type 'Rigaku SuperNova, Dual, Cu at zero, Atlas S2'
_diffrn_measurement_method '\w scans'
_diffrn_radiation_monochromator mirror
_diffrn_radiation_type CuK\a
_diffrn_radiation_wavelength 1.54184
_diffrn_reflns_av_R_equivalents 0.0263
_diffrn_reflns_limit_h_max 4
_diffrn_reflns_limit_h_min -4
_diffrn_reflns_limit_k_max 6
_diffrn_reflns_limit_k_min -6
_diffrn_reflns_limit_l_max 32
_diffrn_reflns_limit_l_min -32
_diffrn_reflns_number 8239
_diffrn_reflns_theta_full 67.684
_diffrn_reflns_theta_max 67.881
_diffrn_reflns_theta_min 4.816
_exptl_absorpt_coefficient_mu 0.996
_exptl_absorpt_correction_T_max 1.00000
_exptl_absorpt_correction_T_min 0.68336
_exptl_absorpt_correction_type multi-scan
_exptl_absorpt_process_details
;
(CrysAlis PRO; Rigaku OD, 2015)
;
_exptl_crystal_colour 'Pale yellow'
_exptl_crystal_density_diffrn 1.489
_exptl_crystal_description prism
_exptl_crystal_F_000 292
_exptl_crystal_size_max 0.400
_exptl_crystal_size_mid 0.120
_exptl_crystal_size_min 0.050
_refine_diff_density_max 0.134
_refine_diff_density_min -0.162
_refine_ls_abs_structure_details
;
Flack <i>x</i> determined using 875 quotients
[(<i>I</i>^+^)-(<i>I</i>^-^)]/[(<i>I</i>^+^)+(<i>I</i>^-^)]
(Parsons <i>et al.</i>,  2013)
;
_refine_ls_abs_structure_Flack -0.03(8)
_refine_ls_extinction_method none
_refine_ls_goodness_of_fit_ref 1.127
_refine_ls_hydrogen_treatment constr
_refine_ls_matrix_type full
_refine_ls_number_constraints 36
_refine_ls_number_parameters 190
_refine_ls_number_reflns 2228
_refine_ls_number_restraints 1
_refine_ls_restrained_S_all 1.127
_refine_ls_R_factor_all 0.0364
_refine_ls_R_factor_gt 0.0353
_refine_ls_shift/su_max 0.000
_refine_ls_shift/su_mean 0.000
_refine_ls_structure_factor_coef Fsqd
_refine_ls_weighting_details 'w=1/[\s^2^(Fo^2^)+(0.0396P)^2^+0.1688P] where P=(Fo^2^+2Fc^2^)/3'
_refine_ls_weighting_scheme calc
_refine_ls_wR_factor_gt 0.0974
_refine_ls_wR_factor_ref 0.0983
_reflns_number_gt 2149
_reflns_number_total 2228
_reflns_threshold_expression 'I > 2\s(I)'
_cod_data_source_file kq2021sup1.cif
_cod_data_source_block I
_cod_original_sg_symbol_Hall P2yb
_cod_database_code 2242461
_shelx_space_group_comment
;
The symmetry employed for this shelxl refinement is uniquely defined
by the following loop, which should always be used as a source of
symmetry information in preference to the above space-group names.
They are only intended as comments.
;
_shelx_estimated_absorpt_t_min 0.691
_shelx_estimated_absorpt_t_max 0.952

loop_
_space_group_symop_operation_xyz
'x, y, z'
'-x, y+1/2, -z'

loop_
_atom_site_type_symbol
_atom_site_label
_atom_site_fract_x
_atom_site_fract_y
_atom_site_fract_z
_atom_site_U_iso_or_equiv
_atom_site_adp_type
_atom_site_calc_flag
_atom_site_occupancy
O O1 0.6427(6) 0.3343(4) 0.88096(8) 0.0524(6) Uani d 1
O O3 0.0412(6) 0.4724(4) 0.73539(8) 0.0615(6) Uani d 1
C C7 0.1548(8) 0.5614(6) 0.78012(11) 0.0497(7) Uani d 1
C C10 0.1085(8) 0.5845(6) 0.69372(12) 0.0530(8) Uani d 1
C C5 0.4431(7) 0.4840(5) 0.85424(11) 0.0441(6) Uani d 1
O O2 0.9356(7) 0.2473(5) 0.94698(9) 0.0754(8) Uani d 1
C C6 0.3531(8) 0.4146(6) 0.80778(11) 0.0478(7) Uani d 1
H H6 0.4246 0.2726 0.7955 0.057 Uiso calc 1
C C9 0.1406(8) 0.8388(6) 0.84388(12) 0.0521(7) Uani d 1
H H9 0.0667 0.9806 0.8560 0.062 Uiso calc 1
C C4 0.3401(8) 0.6973(5) 0.87346(11) 0.0460(7) Uani d 1
C C11 -0.0314(8) 0.4585(6) 0.65121(11) 0.0503(7) Uani d 1
C C16 -0.1991(9) 0.2483(7) 0.65592(12) 0.0573(8) Uani d 1
H H16 -0.2289 0.1853 0.6866 0.069 Uiso calc 1
F F1 -0.3952(7) 0.1157(6) 0.53091(9) 0.1069(10) Uani d 1
O O4 0.2703(7) 0.7609(5) 0.69274(9) 0.0745(8) Uani d 1
C C3 0.4468(8) 0.7532(6) 0.92219(11) 0.0535(8) Uani d 1
H H3 0.3784 0.8923 0.9361 0.064 Uiso calc 1
C C12 0.0095(8) 0.5513(7) 0.60524(13) 0.0613(9) Uani d 1
H H12 0.1210 0.6923 0.6018 0.074 Uiso calc 1
C C1 0.7538(8) 0.3880(6) 0.92768(12) 0.0536(8) Uani d 1
C C8 0.0489(8) 0.7757(6) 0.79730(12) 0.0546(8) Uani d 1
H H8 -0.0810 0.8743 0.7778 0.066 Uiso calc 1
C C14 -0.2763(10) 0.2274(9) 0.57115(14) 0.0705(11) Uani d 1
C C2 0.6429(9) 0.6080(7) 0.94771(12) 0.0570(8) Uani d 1
H H2 0.7103 0.6486 0.9792 0.068 Uiso calc 1
C C15 -0.3218(10) 0.1325(7) 0.61538(14) 0.0679(10) Uani d 1
H H15 -0.4339 -0.0085 0.6184 0.081 Uiso calc 1
C C13 -0.1144(10) 0.4358(9) 0.56453(13) 0.0735(11) Uani d 1
H H13 -0.0889 0.4972 0.5336 0.088 Uiso calc 1

loop_
_atom_site_aniso_label
_atom_site_aniso_U_11
_atom_site_aniso_U_22
_atom_site_aniso_U_33
_atom_site_aniso_U_12
_atom_site_aniso_U_13
_atom_site_aniso_U_23
O1 0.0609(13) 0.0430(13) 0.0528(12) 0.0028(10) -0.0050(10) -0.0037(10)
O3 0.0801(15) 0.0560(15) 0.0479(12) -0.0166(13) -0.0091(10) 0.0029(11)
C7 0.0542(16) 0.0476(19) 0.0470(16) -0.0114(15) -0.0026(13) 0.0003(14)
C10 0.0528(17) 0.052(2) 0.0542(18) 0.0026(16) -0.0010(13) 0.0049(15)
C5 0.0439(14) 0.0383(16) 0.0501(15) -0.0058(12) 0.0007(11) 0.0008(12)
O2 0.0877(19) 0.0643(18) 0.0726(16) 0.0051(16) -0.0235(14) 0.0052(14)
C6 0.0553(16) 0.0396(17) 0.0486(16) -0.0033(13) 0.0039(12) -0.0033(13)
C9 0.0527(17) 0.0378(17) 0.0660(19) 0.0015(13) 0.0063(14) -0.0016(14)
C4 0.0484(16) 0.0366(17) 0.0532(16) -0.0052(13) 0.0058(12) -0.0037(12)
C11 0.0503(16) 0.0493(19) 0.0511(16) 0.0079(14) -0.0034(12) 0.0015(14)
C16 0.0611(19) 0.054(2) 0.0567(18) 0.0012(17) -0.0044(14) 0.0021(16)
F1 0.116(2) 0.129(3) 0.0749(15) -0.0067(19) -0.0203(14) -0.0386(16)
O4 0.097(2) 0.0636(17) 0.0629(15) -0.0291(16) 0.0016(13) 0.0011(13)
C3 0.0615(19) 0.0438(18) 0.0556(18) -0.0076(16) 0.0066(14) -0.0096(15)
C12 0.0592(19) 0.064(2) 0.060(2) -0.0040(18) -0.0001(15) 0.0055(17)
C1 0.0577(18) 0.050(2) 0.0527(17) -0.0078(16) -0.0050(14) 0.0021(15)
C8 0.0580(19) 0.0442(18) 0.0613(19) 0.0014(15) -0.0029(14) 0.0062(14)
C14 0.067(2) 0.081(3) 0.063(2) 0.004(2) -0.0124(17) -0.022(2)
C2 0.065(2) 0.056(2) 0.0498(17) -0.0123(16) -0.0016(14) -0.0059(15)
C15 0.070(2) 0.061(2) 0.072(2) -0.0016(19) -0.0067(17) -0.0090(18)
C13 0.077(2) 0.095(3) 0.0480(18) 0.011(2) -0.0041(16) 0.002(2)

loop_
_atom_type_symbol
_atom_type_description
_atom_type_scat_dispersion_real
_atom_type_scat_dispersion_imag
_atom_type_scat_source
C C 0.0181 0.0091 'International Tables Vol C Tables 4.2.6.8 and 6.1.1.4'
H H 0.0000 0.0000 'International Tables Vol C Tables 4.2.6.8 and 6.1.1.4'
O O 0.0492 0.0322 'International Tables Vol C Tables 4.2.6.8 and 6.1.1.4'
F F 0.0727 0.0534 'International Tables Vol C Tables 4.2.6.8 and 6.1.1.4'

loop_
_geom_angle_atom_site_label_1
_geom_angle_atom_site_label_2
_geom_angle_atom_site_label_3
_geom_angle
C5 O1 C1 121.8(2)
C10 O3 C7 120.5(3)
C6 C7 C8 122.1(3)
C6 C7 O3 115.8(3)
C8 C7 O3 121.9(3)
O4 C10 O3 122.7(3)
O4 C10 C11 126.0(3)
O3 C10 C11 111.2(3)
O1 C5 C6 116.8(3)
O1 C5 C4 121.1(3)
C6 C5 C4 122.1(3)
C7 C6 C5 118.1(3)
C7 C6 H6 121.0
C5 C6 H6 121.0
C8 C9 C4 122.0(3)
C8 C9 H9 119.0
C4 C9 H9 119.0
C9 C4 C5 117.4(3)
C9 C4 C3 124.9(3)
C5 C4 C3 117.8(3)
C16 C11 C12 119.2(3)
C16 C11 C10 121.7(3)
C12 C11 C10 119.0(3)
C15 C16 C11 120.4(3)
C15 C16 H16 119.8
C11 C16 H16 119.8
C2 C3 C4 120.7(3)
C2 C3 H3 119.6
C4 C3 H3 119.6
C13 C12 C11 120.5(4)
C13 C12 H12 119.7
C11 C12 H12 119.7
O2 C1 O1 116.0(3)
O2 C1 C2 127.1(3)
O1 C1 C2 116.9(3)
C9 C8 C7 118.4(3)
C9 C8 H8 120.8
C7 C8 H8 120.8
C15 C14 F1 119.6(4)
C15 C14 C13 123.1(4)
F1 C14 C13 117.3(4)
C3 C2 C1 121.7(3)
C3 C2 H2 119.2
C1 C2 H2 119.2
C14 C15 C16 118.9(4)
C14 C15 H15 120.6
C16 C15 H15 120.6
C14 C13 C12 118.0(4)
C14 C13 H13 121.0
C12 C13 H13 121.0

loop_
_geom_bond_atom_site_label_1
_geom_bond_atom_site_label_2
_geom_bond_distance
O1 C5 1.374(3)
O1 C1 1.385(4)
O3 C10 1.350(4)
O3 C7 1.398(4)
C7 C6 1.374(4)
C7 C8 1.387(5)
C10 O4 1.202(4)
C10 C11 1.473(4)
C5 C6 1.379(4)
C5 C4 1.399(4)
O2 C1 1.202(4)
C6 H6 0.9300
C9 C8 1.373(5)
C9 C4 1.388(4)
C9 H9 0.9300
C4 C3 1.434(4)
C11 C16 1.388(5)
C11 C12 1.388(5)
C16 C15 1.378(5)
C16 H16 0.9300
F1 C14 1.355(4)
C3 C2 1.332(5)
C3 H3 0.9300
C12 C13 1.383(5)
C12 H12 0.9300
C1 C2 1.451(5)
C8 H8 0.9300
C14 C15 1.352(6)
C14 C13 1.374(7)
C2 H2 0.9300
C15 H15 0.9300
C13 H13 0.9300

loop_
_geom_hbond_atom_site_label_D
_geom_hbond_atom_site_label_H
_geom_hbond_atom_site_label_A
_geom_hbond_site_symmetry_A
_geom_hbond_distance_DH
_geom_hbond_distance_HA
_geom_hbond_distance_DA
_geom_hbond_angle_DHA
C16 H16 O3 . 0.93 2.37 2.693(4) 100.2
C2 H2 O2 2_757 0.93 2.51 3.412(4) 162.5
C1 O2 Cg2 1_455 1.202(4) 3.266(3) 3.403(3) 86.1(2)
C1 O2 Cg4 1_455 1.202(4) 3.567(3) 3.368(3) 70.8(2)

loop_
_geom_torsion_atom_site_label_1
_geom_torsion_atom_site_label_2
_geom_torsion_atom_site_label_3
_geom_torsion_atom_site_label_4
_geom_torsion
C10 O3 C7 C6 -122.3(3)
C10 O3 C7 C8 63.4(4)
C7 O3 C10 O4 1.1(5)
C7 O3 C10 C11 179.3(3)
C1 O1 C5 C6 178.7(3)
C1 O1 C5 C4 -0.7(4)
C8 C7 C6 C5 1.0(4)
O3 C7 C6 C5 -173.3(3)
O1 C5 C6 C7 -179.7(3)
C4 C5 C6 C7 -0.3(4)
C8 C9 C4 C5 -0.8(5)
C8 C9 C4 C3 179.5(3)
O1 C5 C4 C9 179.6(3)
C6 C5 C4 C9 0.2(4)
O1 C5 C4 C3 -0.7(4)
C6 C5 C4 C3 179.9(3)
O4 C10 C11 C16 176.2(3)
O3 C10 C11 C16 -1.9(4)
O4 C10 C11 C12 -3.0(5)
O3 C10 C11 C12 178.9(3)
C12 C11 C16 C15 0.4(5)
C10 C11 C16 C15 -178.8(3)
C9 C4 C3 C2 -179.0(3)
C5 C4 C3 C2 1.3(5)
C16 C11 C12 C13 -0.2(5)
C10 C11 C12 C13 179.0(3)
C5 O1 C1 O2 -177.7(3)
C5 O1 C1 C2 1.5(4)
C4 C9 C8 C7 1.4(5)
C6 C7 C8 C9 -1.5(5)
O3 C7 C8 C9 172.5(3)
C4 C3 C2 C1 -0.5(5)
O2 C1 C2 C3 178.2(4)
O1 C1 C2 C3 -0.9(5)
F1 C14 C15 C16 180.0(3)
C13 C14 C15 C16 -0.4(6)
C11 C16 C15 C14 -0.1(5)
C15 C14 C13 C12 0.6(6)
F1 C14 C13 C12 -179.7(3)
C11 C12 C13 C14 -0.3(6)

_cod_database_fobs_code 2242461
